data_7015271
loop_
_publ_author_name
'Caballero, Ana B.'
'Rodr\'iguez-Di\'eguez, Antonio'
'Lezama, Luis'
'Barea, Elisa'
'Salas, Juan M.'

_publ_section_title
;
 Structural and magnetic properties of three novel complexes with the
 versatile ligand 5-methyl-1,2,4-triazolo[1,5-a]pyrimidin-7(4H)-one.
;
_journal_issue 19
_journal_name_full 'Dalton transactions (Cambridge, England : 2003)'
_journal_page_first 5180
_journal_page_last 5187
_journal_paper_doi 10.1039/c0dt01416h
_journal_volume 40
_journal_year 2011
_chemical_formula_sum 'C24 H28 Cl2 Cu N16 O14'
_chemical_formula_weight 899.06
_chemical_name_systematic
;
?
;
_space_group_IT_number 14
_symmetry_cell_setting monoclinic
_symmetry_space_group_name_Hall '-P 2ybc'
_symmetry_space_group_name_H-M 'P 1 21/c 1'
_atom_sites_solution_hydrogens geom
_atom_sites_solution_primary direct
_atom_sites_solution_secondary difmap
_audit_creation_method SHELXL-97
_cell_angle_alpha 90.00
_cell_angle_beta 101.396(2)
_cell_angle_gamma 90.00
_cell_formula_units_Z 2
_cell_length_a 11.752(2)
_cell_length_b 11.663(2)
_cell_length_c 12.921(2)
_cell_measurement_reflns_used 2799
_cell_measurement_temperature 273(2)
_cell_measurement_theta_max 26.19
_cell_measurement_theta_min 2.37
_cell_volume 1736.1(5)
_computing_cell_refinement 'Bruker APEXII'
_computing_data_collection 'Bruker APEXII'
_computing_data_reduction 'Bruker APEXII'
_computing_molecular_graphics 'Bruker SHELXTL'
_computing_publication_material 'SHELXL-97 (Sheldrick, 1997)'
_computing_structure_refinement 'SHELXL-97 (Sheldrick, 1997)'
_computing_structure_solution 'SHELXS-97 (Sheldrick, 1990)'
_diffrn_ambient_temperature 273(2)
_diffrn_measured_fraction_theta_full 1.000
_diffrn_measured_fraction_theta_max 1.000
_diffrn_measurement_device_type 'Bruker SMART APEX CCD system'
_diffrn_measurement_method '\f and \w scans'
_diffrn_radiation_monochromator graphite
_diffrn_radiation_source 'fine-focus sealed tube'
_diffrn_radiation_type MoK\a
_diffrn_radiation_wavelength 0.71073
_diffrn_reflns_av_R_equivalents 0.0323
_diffrn_reflns_av_sigmaI/netI 0.0372
_diffrn_reflns_limit_h_max 13
_diffrn_reflns_limit_h_min -13
_diffrn_reflns_limit_k_max 13
_diffrn_reflns_limit_k_min -13
_diffrn_reflns_limit_l_max 15
_diffrn_reflns_limit_l_min -11
_diffrn_reflns_number 9072
_diffrn_reflns_theta_full 24.99
_diffrn_reflns_theta_max 24.99
_diffrn_reflns_theta_min 1.77
_exptl_absorpt_coefficient_mu 0.875
_exptl_absorpt_correction_T_max 0.746
_exptl_absorpt_correction_T_min 0.624
_exptl_absorpt_correction_type multi-scan
_exptl_absorpt_process_details 'Bruker SADABS (Bruker, 1999)'
_exptl_crystal_colour blue
_exptl_crystal_density_diffrn 1.720
_exptl_crystal_density_method 'not measured'
_exptl_crystal_description prismatic
_exptl_crystal_F_000 918
_exptl_crystal_size_max 0.22
_exptl_crystal_size_mid 0.12
_exptl_crystal_size_min 0.10
_refine_diff_density_max 0.840
_refine_diff_density_min -0.369
_refine_diff_density_rms 0.074
_refine_ls_extinction_method none
_refine_ls_goodness_of_fit_ref 1.085
_refine_ls_hydrogen_treatment mixed
_refine_ls_matrix_type full
_refine_ls_number_parameters 277
_refine_ls_number_reflns 3056
_refine_ls_number_restraints 0
_refine_ls_restrained_S_all 1.085
_refine_ls_R_factor_all 0.0517
_refine_ls_R_factor_gt 0.0443
_refine_ls_shift/su_max 0.000
_refine_ls_shift/su_mean 0.000
_refine_ls_structure_factor_coef Fsqd
_refine_ls_weighting_details 'calc w=1/[\s^2^(Fo^2^)+(0.0814P)^2^+0.4205P] where P=(Fo^2^+2Fc^2^)/3'
_refine_ls_weighting_scheme calc
_refine_ls_wR_factor_gt 0.1246
_refine_ls_wR_factor_ref 0.1304
_reflns_number_gt 2621
_reflns_number_total 3056
_reflns_threshold_expression >2sigma(I)
_cod_data_source_file c0dt01416h.txt
_cod_data_source_block compound2
_cod_depositor_comments
;
The following automatic conversions were performed:
'_symmetry_cell_setting' value 'Monoclinic' changed to 'monoclinic'
according to '/home/saulius/struct/CIF-dictionaries/cif_core.dic'
dictionary named 'cif_core.dic' version 2.4.1 from 2010-06-29.

Automatic conversion script
Id: cif_fix_enum 1555 2011-01-17 13:19:09Z saulius 
;
_cod_original_cell_volume 1736.2(5)
_cod_original_sg_symbol_H-M P21/c
_cod_database_code 7015271

loop_
_symmetry_equiv_pos_as_xyz
'x, y, z'
'-x, y+1/2, -z+1/2'
'-x, -y, -z'
'x, -y-1/2, z-1/2'

loop_
_atom_site_label
_atom_site_type_symbol
_atom_site_fract_x
_atom_site_fract_y
_atom_site_fract_z
_atom_site_U_iso_or_equiv
_atom_site_adp_type
_atom_site_occupancy
_atom_site_symmetry_multiplicity
_atom_site_calc_flag
_atom_site_refinement_flags
_atom_site_disorder_assembly
_atom_site_disorder_group
Cu1 Cu 0.0000 0.5000 0.0000 0.02552(19) Uani 1 2 d S . .
Cl1 Cl 0.75166(7) 0.59372(8) 0.24679(7) 0.0468(3) Uani 1 1 d . . .
O71B O -0.04445(19) 0.13642(16) 0.36231(15) 0.0348(5) Uani 1 1 d . . .
O1W O 0.1619(2) 0.4448(2) 0.0285(2) 0.0359(5) Uani 1 1 d . . .
C6B C 0.0629(3) 0.3073(2) 0.4165(2) 0.0328(7) Uani 1 1 d . . .
H6B H 0.0857 0.2851 0.4867 0.039 Uiso 1 1 calc R . .
C51B C 0.1728(3) 0.4898(3) 0.4623(3) 0.0430(8) Uani 1 1 d . . .
H51A H 0.1244 0.5321 0.5006 0.064 Uiso 1 1 calc R . .
H51B H 0.2125 0.5422 0.4243 0.064 Uiso 1 1 calc R . .
H51C H 0.2287 0.4462 0.5110 0.064 Uiso 1 1 calc R . .
C7B C -0.0081(2) 0.2324(2) 0.3463(2) 0.0285(6) Uani 1 1 d . . .
O2 O 0.8080(3) 0.4878(3) 0.2737(3) 0.0958(12) Uani 1 1 d . . .
O3 O 0.6420(3) 0.5908(3) 0.2716(3) 0.0951(12) Uani 1 1 d . . .
O4 O 0.7440(4) 0.6226(4) 0.1409(3) 0.1211(16) Uani 1 1 d . . .
O5 O 0.8174(4) 0.6806(4) 0.3062(3) 0.1258(16) Uani 1 1 d . . .
N8B N -0.0394(2) 0.27886(19) 0.24483(17) 0.0273(5) Uani 1 1 d . . .
N3B N -0.0386(2) 0.39176(19) 0.10973(17) 0.0283(5) Uani 1 1 d . . .
N1B N -0.1100(2) 0.2263(2) 0.16152(18) 0.0337(6) Uani 1 1 d . . .
N4B N 0.0700(2) 0.4446(2) 0.28306(19) 0.0293(6) Uani 1 1 d . . .
C3AB C 0.0018(2) 0.3783(2) 0.2125(2) 0.0256(6) Uani 1 1 d . . .
C5B C 0.0996(3) 0.4105(2) 0.3865(2) 0.0320(7) Uani 1 1 d . . .
C2B C -0.1070(3) 0.2970(2) 0.0839(2) 0.0331(7) Uani 1 1 d . . .
H2B H -0.1484 0.2840 0.0158 0.040 Uiso 1 1 calc R . .
O71A O 0.2996(2) 0.7021(3) 0.1213(2) 0.0697(8) Uani 1 1 d . . .
N8A N 0.3660(2) 0.5812(2) 0.2579(2) 0.0404(6) Uani 1 1 d . . .
N4A N 0.4635(3) 0.6453(3) 0.4217(2) 0.0445(7) Uani 1 1 d . . .
C6A C 0.3946(3) 0.7779(3) 0.2862(3) 0.0493(8) Uani 1 1 d . . .
H6A H 0.3873 0.8540 0.2644 0.059 Uiso 1 1 calc R . .
C3AA C 0.4235(3) 0.5585(3) 0.3568(3) 0.0409(8) Uani 1 1 d . . .
N3A N 0.4285(3) 0.4469(3) 0.3750(2) 0.0468(7) Uani 1 1 d . . .
N1A N 0.3310(3) 0.4796(3) 0.2083(2) 0.0498(8) Uani 1 1 d . . .
C7A C 0.3486(3) 0.6918(3) 0.2130(3) 0.0479(8) Uani 1 1 d . . .
C2A C 0.3702(3) 0.4043(3) 0.2808(3) 0.0533(9) Uani 1 1 d . . .
H2A H 0.3593 0.3260 0.2692 0.064 Uiso 1 1 calc R . .
C5A C 0.4487(3) 0.7550(3) 0.3866(3) 0.0457(8) Uani 1 1 d . . .
C51A C 0.4973(4) 0.8466(4) 0.4647(4) 0.0723(12) Uani 1 1 d . . .
H51D H 0.4914 0.9197 0.4298 0.108 Uiso 1 1 calc R . .
H51E H 0.5774 0.8303 0.4935 0.108 Uiso 1 1 calc R . .
H51F H 0.4543 0.8483 0.5206 0.108 Uiso 1 1 calc R . .
H4B H 0.084(2) 0.505(2) 0.264(2) 0.020(8) Uiso 1 1 d . . .
H12W H 0.189(4) 0.440(4) -0.022(4) 0.069(15) Uiso 1 1 d . . .
H11W H 0.201(4) 0.463(4) 0.068(4) 0.047(14) Uiso 1 1 d . . .
H4A H 0.493(3) 0.629(4) 0.478(3) 0.051(12) Uiso 1 1 d . . .

loop_
_atom_site_aniso_label
_atom_site_aniso_U_11
_atom_site_aniso_U_22
_atom_site_aniso_U_33
_atom_site_aniso_U_23
_atom_site_aniso_U_13
_atom_site_aniso_U_12
Cu1 0.0376(3) 0.0228(3) 0.0151(3) 0.00324(17) 0.0027(2) 0.00109(18)
Cl1 0.0444(5) 0.0571(6) 0.0402(5) -0.0017(4) 0.0116(4) 0.0031(4)
O71B 0.0547(13) 0.0245(10) 0.0252(11) 0.0073(9) 0.0081(9) -0.0005(9)
O1W 0.0392(13) 0.0410(13) 0.0242(12) -0.0019(11) -0.0014(12) 0.0023(11)
C6B 0.0474(17) 0.0291(15) 0.0206(14) 0.0055(12) 0.0032(12) 0.0036(13)
C51B 0.058(2) 0.0356(18) 0.0300(18) 0.0016(13) -0.0032(16) -0.0048(14)
C7B 0.0380(15) 0.0287(15) 0.0193(13) 0.0044(12) 0.0072(12) 0.0075(12)
O2 0.103(3) 0.090(3) 0.098(3) 0.0075(19) 0.026(2) 0.047(2)
O3 0.0665(19) 0.100(2) 0.135(3) 0.008(2) 0.059(2) 0.0116(17)
O4 0.108(3) 0.212(5) 0.0467(19) 0.023(3) 0.0244(18) 0.054(3)
O5 0.152(4) 0.099(3) 0.108(3) -0.004(2) -0.020(3) -0.057(3)
N8B 0.0376(13) 0.0229(11) 0.0205(12) 0.0024(9) 0.0032(10) -0.0001(10)
N3B 0.0412(14) 0.0256(12) 0.0171(11) 0.0046(9) 0.0034(10) 0.0010(10)
N1B 0.0479(15) 0.0288(13) 0.0230(12) -0.0007(10) 0.0040(11) -0.0049(11)
N4B 0.0426(14) 0.0226(13) 0.0223(12) 0.0037(11) 0.0052(11) -0.0018(11)
C3AB 0.0325(14) 0.0232(13) 0.0212(14) 0.0027(11) 0.0059(12) 0.0032(11)
C5B 0.0409(16) 0.0320(15) 0.0223(15) 0.0029(12) 0.0040(12) 0.0078(13)
C2B 0.0465(17) 0.0297(15) 0.0211(15) 0.0018(12) 0.0016(13) -0.0016(13)
O71A 0.0695(18) 0.089(2) 0.0401(15) 0.0110(15) -0.0157(13) -0.0017(16)
N8A 0.0353(14) 0.0527(17) 0.0295(14) -0.0040(13) -0.0025(11) -0.0039(12)
N4A 0.0497(17) 0.0520(18) 0.0274(16) -0.0023(14) -0.0030(13) -0.0075(13)
C6A 0.0462(19) 0.050(2) 0.049(2) 0.0048(17) 0.0027(16) -0.0009(16)
C3AA 0.0344(16) 0.056(2) 0.0306(17) -0.0054(16) 0.0015(13) -0.0026(15)
N3A 0.0517(17) 0.0469(17) 0.0374(16) -0.0031(13) -0.0021(13) -0.0042(13)
N1A 0.0473(17) 0.0595(19) 0.0380(17) -0.0138(15) -0.0027(14) -0.0048(14)
C7A 0.0379(17) 0.064(2) 0.038(2) 0.0052(17) -0.0006(15) -0.0005(16)
C2A 0.053(2) 0.056(2) 0.047(2) -0.0146(18) 0.0011(18) -0.0071(18)
C5A 0.0422(18) 0.052(2) 0.0410(19) -0.0038(17) 0.0032(15) -0.0082(15)
C51A 0.098(3) 0.061(3) 0.054(2) -0.010(2) 0.004(2) -0.022(2)

loop_
_atom_type_symbol
_atom_type_description
_atom_type_scat_dispersion_real
_atom_type_scat_dispersion_imag
_atom_type_scat_source
C C 0.0033 0.0016 'International Tables Vol C Tables 4.2.6.8 and 6.1.1.4'
H H 0.0000 0.0000 'International Tables Vol C Tables 4.2.6.8 and 6.1.1.4'
N N 0.0061 0.0033 'International Tables Vol C Tables 4.2.6.8 and 6.1.1.4'
O O 0.0106 0.0060 'International Tables Vol C Tables 4.2.6.8 and 6.1.1.4'
Cl Cl 0.1484 0.1585 'International Tables Vol C Tables 4.2.6.8 and 6.1.1.4'
Cu Cu 0.3201 1.2651 'International Tables Vol C Tables 4.2.6.8 and 6.1.1.4'

loop_
_geom_angle_atom_site_label_1
_geom_angle_atom_site_label_2
_geom_angle_atom_site_label_3
_geom_angle
_geom_angle_site_symmetry_1
_geom_angle_site_symmetry_3
_geom_angle_publ_flag
O1W Cu1 O1W 180.0 . 3_565 ?
O1W Cu1 N3B 90.39(10) . . ?
O1W Cu1 N3B 89.61(10) 3_565 . ?
O1W Cu1 N3B 89.61(10) . 3_565 ?
O1W Cu1 N3B 90.39(10) 3_565 3_565 ?
N3B Cu1 N3B 180.00(10) . 3_565 ?
O1W Cu1 O71B 89.00(10) . 4_565 ?
O1W Cu1 O71B 91.00(10) 3_565 4_565 ?
N3B Cu1 O71B 93.49(8) . 4_565 ?
N3B Cu1 O71B 86.51(8) 3_565 4_565 ?
O1W Cu1 O71B 91.00(10) . 2 ?
O1W Cu1 O71B 89.00(10) 3_565 2 ?
N3B Cu1 O71B 86.51(8) . 2 ?
N3B Cu1 O71B 93.49(8) 3_565 2 ?
O71B Cu1 O71B 180.00(11) 4_565 2 ?
O3 Cl1 O4 110.5(2) . . ?
O3 Cl1 O5 109.0(3) . . ?
O4 Cl1 O5 106.5(3) . . ?
O3 Cl1 O2 109.5(2) . . ?
O4 Cl1 O2 112.8(3) . . ?
O5 Cl1 O2 108.4(3) . . ?
C7B O71B Cu1 134.88(19) . 2_545 ?
C5B C6B C7B 123.1(3) . . ?
O71B C7B N8B 118.3(2) . . ?
O71B C7B C6B 129.6(3) . . ?
N8B C7B C6B 112.1(2) . . ?
C3AB N8B N1B 109.9(2) . . ?
C3AB N8B C7B 125.3(2) . . ?
N1B N8B C7B 124.7(2) . . ?
C3AB N3B C2B 103.0(2) . . ?
C3AB N3B Cu1 133.79(19) . . ?
C2B N3B Cu1 122.50(18) . . ?
C2B N1B N8B 102.5(2) . . ?
C3AB N4B C5B 120.0(2) . . ?
N3B C3AB N4B 131.4(2) . . ?
N3B C3AB N8B 109.4(2) . . ?
N4B C3AB N8B 119.2(2) . . ?
C6B C5B N4B 120.0(3) . . ?
C6B C5B C51B 122.4(3) . . ?
N4B C5B C51B 117.6(3) . . ?
N1B C2B N3B 115.3(2) . . ?
C3AA N8A N1A 108.7(3) . . ?
C3AA N8A C7A 125.0(3) . . ?
N1A N8A C7A 126.2(3) . . ?
C3AA N4A C5A 119.8(3) . . ?
C5A C6A C7A 123.2(3) . . ?
N3A C3AA N4A 129.4(3) . . ?
N3A C3AA N8A 111.0(3) . . ?
N4A C3AA N8A 119.6(3) . . ?
C3AA N3A C2A 101.7(3) . . ?
C2A N1A N8A 102.5(3) . . ?
O71A C7A N8A 119.5(3) . . ?
O71A C7A C6A 128.8(4) . . ?
N8A C7A C6A 111.7(3) . . ?
N1A C2A N3A 116.1(3) . . ?
C6A C5A N4A 120.7(3) . . ?
C6A C5A C51A 123.2(3) . . ?
N4A C5A C51A 116.0(3) . . ?

loop_
_geom_bond_atom_site_label_1
_geom_bond_atom_site_label_2
_geom_bond_distance
_geom_bond_site_symmetry_2
_geom_bond_publ_flag
Cu1 O1W 1.973(2) . ?
Cu1 O1W 1.973(2) 3_565 ?
Cu1 N3B 2.016(2) . ?
Cu1 N3B 2.016(2) 3_565 ?
Cu1 O71B 2.3670(19) 4_565 ?
Cu1 O71B 2.3670(19) 2 ?
Cl1 O3 1.389(3) . ?
Cl1 O4 1.395(3) . ?
Cl1 O5 1.407(4) . ?
Cl1 O2 1.413(3) . ?
O71B C7B 1.230(3) . ?
O71B Cu1 2.3670(19) 2_545 ?
C6B C5B 1.362(4) . ?
C6B C7B 1.408(4) . ?
C51B C5B 1.491(4) . ?
C7B N8B 1.399(3) . ?
N8B C3AB 1.354(3) . ?
N8B N1B 1.368(3) . ?
N3B C3AB 1.328(3) . ?
N3B C2B 1.369(4) . ?
N1B C2B 1.304(4) . ?
N4B C3AB 1.336(4) . ?
N4B C5B 1.372(4) . ?
O71A C7A 1.217(4) . ?
N8A C3AA 1.348(4) . ?
N8A N1A 1.372(4) . ?
N8A C7A 1.412(5) . ?
N4A C3AA 1.340(4) . ?
N4A C5A 1.358(5) . ?
C6A C5A 1.354(5) . ?
C6A C7A 1.412(5) . ?
C3AA N3A 1.322(5) . ?
N3A C2A 1.367(4) . ?
N1A C2A 1.301(5) . ?
C5A C51A 1.502(5) . ?
